data_7237633
loop_
_publ_author_name
'Zhao, Yifang'
'Wan, Meng-Yan'
'Bai, Jian-Ping'
'Zeng, Heng'
'Lu, Weigang'
'Li, Dan'

_publ_section_title
;
 pH-Modulated luminescence switching in a Eu-MOF: rapid detection of
 acidic amino acids
;
_journal_issue 18
_journal_name_full 'Journal of Materials Chemistry A'
_journal_page_first 11127
_journal_paper_doi 10.1039/C9TA00384C
_journal_volume 7
_journal_year 2019
_chemical_formula_sum 'C36 H22 Eu2 N0 O15'
_chemical_formula_weight 998.45
_space_group_crystal_system monoclinic
_space_group_IT_number 15
_space_group_name_Hall '-C 2yc'
_space_group_name_H-M_alt 'C 1 2/c 1'
_atom_sites_solution_hydrogens mixed
_audit_creation_method SHELXL-2018/3
_audit_update_record
;
2019-01-06 deposited with the CCDC.	2019-04-02 downloaded from the CCDC.
;
_cell_angle_alpha 90
_cell_angle_beta 103.343(4)
_cell_angle_gamma 90
_cell_formula_units_Z 4
_cell_length_a 12.4096(5)
_cell_length_b 21.3850(8)
_cell_length_c 16.2060(6)
_cell_measurement_reflns_used 2788
_cell_measurement_temperature 150.01(10)
_cell_measurement_theta_max 73.2360
_cell_measurement_theta_min 4.1020
_cell_volume 4184.6(3)
_computing_structure_refinement 'SHELXL-2018/3 (Sheldrick, 2018)'
_diffrn_ambient_temperature 150.01(10)
_diffrn_measured_fraction_theta_full 0.972
_diffrn_measured_fraction_theta_max 0.912
_diffrn_measurement_device_type 'XtaLAB AFC12 (RINC): Kappa single'
_diffrn_radiation_type CuK\a
_diffrn_radiation_wavelength 1.54184
_diffrn_reflns_av_R_equivalents 0.0334
_diffrn_reflns_av_unetI/netI 0.0451
_diffrn_reflns_Laue_measured_fraction_full 0.972
_diffrn_reflns_Laue_measured_fraction_max 0.912
_diffrn_reflns_limit_h_max 13
_diffrn_reflns_limit_h_min -15
_diffrn_reflns_limit_k_max 21
_diffrn_reflns_limit_k_min -27
_diffrn_reflns_limit_l_max 19
_diffrn_reflns_limit_l_min -20
_diffrn_reflns_number 7622
_diffrn_reflns_point_group_measured_fraction_full 0.972
_diffrn_reflns_point_group_measured_fraction_max 0.912
_diffrn_reflns_theta_full 67.684
_diffrn_reflns_theta_max 78.244
_diffrn_reflns_theta_min 4.135
_exptl_absorpt_coefficient_mu 21.776
_exptl_absorpt_correction_T_max 1.00000
_exptl_absorpt_correction_T_min 0.50777
_exptl_absorpt_correction_type multi-scan
_exptl_absorpt_process_details
;
CrysAlisPro 1.171.39.33c (Rigaku Oxford Diffraction, 2017)
Empirical absorption correction using spherical harmonics,
 implemented in SCALE3 ABSPACK scaling algorithm.
;
_exptl_crystal_colour colorless
_exptl_crystal_density_diffrn 1.585
_exptl_crystal_description block-like
_exptl_crystal_F_000 1936
_exptl_crystal_size_max 0.08
_exptl_crystal_size_mid 0.05
_exptl_crystal_size_min 0.02
_refine_diff_density_max 1.263
_refine_diff_density_min -0.769
_refine_diff_density_rms 0.137
_refine_ls_extinction_method none
_refine_ls_goodness_of_fit_ref 1.051
_refine_ls_hydrogen_treatment constr
_refine_ls_matrix_type full
_refine_ls_number_parameters 217
_refine_ls_number_reflns 4115
_refine_ls_number_restraints 0
_refine_ls_restrained_S_all 1.051
_refine_ls_R_factor_all 0.0603
_refine_ls_R_factor_gt 0.0509
_refine_ls_shift/su_max 0.001
_refine_ls_shift/su_mean 0.000
_refine_ls_structure_factor_coef Fsqd
_refine_ls_weighting_details 'w=1/[\s^2^(Fo^2^)+(0.0616P)^2^+46.2402P] where P=(Fo^2^+2Fc^2^)/3'
_refine_ls_weighting_scheme calc
_refine_ls_wR_factor_gt 0.1272
_refine_ls_wR_factor_ref 0.1318
_reflns_Friedel_coverage 0.000
_reflns_number_gt 3450
_reflns_number_total 4115
_reflns_threshold_expression 'I > 2\s(I)'
_cod_data_source_file c9ta00384c2.cif
_cod_data_source_block Eu-MOF+AA
_cod_original_sg_symbol_H-M 'C 2/c'
_cod_database_code 7237633
_shelx_shelxl_version_number 2018/3
_shelx_space_group_comment
;
The symmetry employed for this shelxl refinement is uniquely defined
by the following loop, which should always be used as a source of
symmetry information in preference to the above space-group names.
They are only intended as comments.
;
_exptl_absorpt_special_details
;
CrysAlisPro 1.171.39.33c (Rigaku Oxford Diffraction, 2017)
Empirical absorption correction using spherical harmonics,
 implemented in SCALE3 ABSPACK scaling algorithm.
;
_platon_squeeze_void_probe_radius 1.20

loop_
_space_group_symop_operation_xyz
'x, y, z'
'-x, y, -z+1/2'
'x+1/2, y+1/2, z'
'-x+1/2, y+1/2, -z+1/2'
'-x, -y, -z'
'x, -y, z-1/2'
'-x+1/2, -y+1/2, -z'
'x+1/2, -y+1/2, z-1/2'

loop_
_atom_site_label
_atom_site_type_symbol
_atom_site_fract_x
_atom_site_fract_y
_atom_site_fract_z
_atom_site_U_iso_or_equiv
_atom_site_adp_type
_atom_site_occupancy
_atom_site_site_symmetry_order
_atom_site_calc_flag
_atom_site_refinement_flags_posn
_atom_site_refinement_flags_adp
_atom_site_refinement_flags_occupancy
Eu01 Eu 0.52727(3) 0.54765(2) 0.39896(2) 0.02240(13) Uani 1 1 d . . .
O1 O 0.500000 0.4974(3) 0.250000 0.0342(15) Uani 1 2 d S T P
O2 O 0.4292(4) 0.5598(2) 0.5059(3) 0.0348(11) Uani 1 1 d . . .
O3 O 0.6748(4) 0.5590(3) 0.5200(3) 0.0430(13) Uani 1 1 d . . .
O4 O 0.3515(5) 0.5422(2) 0.6117(3) 0.0387(12) Uani 1 1 d . . .
O5 O 0.6260(4) 0.5255(3) 0.6378(3) 0.0399(12) Uani 1 1 d . . .
O6 O 0.6523(4) 0.5882(3) 0.3274(3) 0.0394(12) Uani 1 1 d . . .
O7 O 0.6193(4) 0.6046(3) 0.1882(3) 0.0398(12) Uani 1 1 d . . .
C18 C 0.3666(6) 0.5770(3) 0.5546(4) 0.0351(15) Uani 1 1 d . . .
O8 O 0.5573(6) 0.6623(3) 0.4281(5) 0.0672(18) Uiso 1 1 d . . .
H1 H 0.630463 0.672022 0.455050 0.101 Uiso 1 1 d R U .
H2 H 0.555585 0.642729 0.374709 0.101 Uiso 1 1 d R U .
C1 C 0.6962(3) 0.5437(2) 0.5977(3) 0.0367(16) Uani 1 1 d G . .
C2 C 0.2852(4) 0.7415(3) 0.4744(3) 0.0423(18) Uani 1 1 d G . .
C3 C 0.3127(3) 0.6401(2) 0.5428(3) 0.0347(15) Uani 1 1 d G . .
C4 C 1.0352(4) 0.6152(3) 0.2912(3) 0.0348(15) Uani 1 1 d G . .
C5 C 0.8987(3) 0.5473(2) 0.5963(3) 0.0421(18) Uani 1 1 d G . .
H3 H 0.877897 0.547738 0.537334 0.051 Uiso 1 1 calc R U .
C6 C 0.6827(6) 0.6002(3) 0.2612(5) 0.0335(15) Uani 1 1 d . . .
C7 C 0.8161(6) 0.5468(3) 0.6446(4) 0.0339(15) Uani 1 1 d . . .
C8 C 0.3323(7) 0.6809(4) 0.4832(5) 0.046(2) Uani 1 1 d . . .
H4 H 0.377438 0.668602 0.447574 0.056 Uiso 1 1 calc R U .
C9 C 0.8477(6) 0.6123(4) 0.2001(5) 0.0375(16) Uani 1 1 d . . .
H5 H 0.800707 0.612351 0.146311 0.045 Uiso 1 1 calc R U .
C10 C 1.0083(6) 0.5472(4) 0.6365(5) 0.0419(18) Uani 1 1 d . . .
H6 H 1.061634 0.546449 0.604526 0.050 Uiso 1 1 calc R U .
C11 C 0.8747(6) 0.6112(4) 0.3516(5) 0.0442(19) Uani 1 1 d . . .
H7 H 0.843867 0.609398 0.398682 0.053 Uiso 1 1 calc R U .
C12 C 0.8050(6) 0.6095(3) 0.2693(5) 0.0341(15) Uani 1 1 d . . .
C13 C 0.8450(6) 0.5464(3) 0.7304(5) 0.0362(15) Uani 1 1 d . . .
H8 H 0.790227 0.544980 0.760989 0.043 Uiso 1 1 calc R U .
C14 C 0.9877(6) 0.6154(5) 0.3626(5) 0.048(2) Uani 1 1 d . . .
H9 H 1.032768 0.618461 0.416955 0.057 Uiso 1 1 calc R U .
C15 C 1.0416(6) 0.5481(3) 0.7258(4) 0.0338(15) Uani 1 1 d . . .
C16 C 0.2438(10) 0.6574(6) 0.5951(7) 0.077(3) Uiso 1 1 d . . .
H10 H 0.227366 0.629216 0.634081 0.092 Uiso 1 1 calc R U .
C17 C 0.2002(11) 0.7166(7) 0.5886(9) 0.091(4) Uiso 1 1 d . . .
H11 H 0.159587 0.729381 0.627154 0.109 Uiso 1 1 calc R U .

loop_
_atom_site_aniso_label
_atom_site_aniso_U_11
_atom_site_aniso_U_22
_atom_site_aniso_U_33
_atom_site_aniso_U_23
_atom_site_aniso_U_13
_atom_site_aniso_U_12
Eu01 0.01796(19) 0.0266(2) 0.0209(2) 0.00093(14) 0.00089(13) 0.00150(14)
O1 0.030(3) 0.033(4) 0.040(4) 0.000 0.008(3) 0.000
O2 0.033(2) 0.036(3) 0.038(3) 0.001(2) 0.013(2) 0.011(2)
O3 0.024(2) 0.076(4) 0.024(2) 0.003(2) -0.0032(19) -0.017(2)
O4 0.050(3) 0.036(3) 0.035(3) 0.008(2) 0.019(2) 0.015(2)
O5 0.027(2) 0.055(3) 0.035(3) -0.005(2) 0.002(2) -0.016(2)
O6 0.032(3) 0.058(3) 0.031(3) 0.005(2) 0.012(2) -0.006(2)
O7 0.029(2) 0.054(3) 0.034(3) -0.006(2) 0.003(2) -0.016(2)
C18 0.034(4) 0.038(4) 0.034(4) -0.003(3) 0.008(3) 0.011(3)
C1 0.032(4) 0.039(4) 0.038(4) -0.003(3) 0.006(3) -0.010(3)
C2 0.056(5) 0.039(4) 0.038(4) 0.005(3) 0.023(4) 0.015(4)
C3 0.034(3) 0.037(4) 0.033(3) 0.003(3) 0.005(3) 0.008(3)
C4 0.030(3) 0.047(4) 0.027(3) -0.001(3) 0.005(3) -0.001(3)
C5 0.038(4) 0.056(5) 0.030(4) 0.011(3) 0.003(3) -0.003(3)
C6 0.027(3) 0.034(4) 0.039(4) -0.005(3) 0.008(3) -0.005(3)
C7 0.031(3) 0.042(4) 0.025(3) -0.001(3) 0.000(3) -0.004(3)
C8 0.061(5) 0.043(4) 0.041(4) 0.008(3) 0.024(4) 0.024(4)
C9 0.035(4) 0.046(4) 0.030(4) -0.006(3) 0.005(3) -0.005(3)
C10 0.036(4) 0.060(5) 0.028(4) 0.005(3) 0.004(3) 0.000(3)
C11 0.030(4) 0.074(6) 0.028(4) 0.001(4) 0.005(3) 0.002(4)
C12 0.032(3) 0.035(4) 0.039(4) -0.002(3) 0.015(3) -0.006(3)
C13 0.033(4) 0.041(4) 0.036(4) -0.004(3) 0.010(3) -0.008(3)
C14 0.030(4) 0.084(6) 0.026(4) -0.003(4) 0.001(3) -0.004(4)
C15 0.032(4) 0.039(4) 0.030(3) 0.002(3) 0.005(3) 0.003(3)

loop_
_atom_type_symbol
_atom_type_description
_atom_type_scat_dispersion_real
_atom_type_scat_dispersion_imag
_atom_type_scat_source
C C 0.0181 0.0091 'International Tables Vol C Tables 4.2.6.8 and 6.1.1.4'
Eu Eu -8.9294 11.1857 'International Tables Vol C Tables 4.2.6.8 and 6.1.1.4'
N N 0.0311 0.0180 'International Tables Vol C Tables 4.2.6.8 and 6.1.1.4'
O O 0.0492 0.0322 'International Tables Vol C Tables 4.2.6.8 and 6.1.1.4'
H H 0.0000 0.0000 'International Tables Vol C Tables 4.2.6.8 and 6.1.1.4'

loop_
_geom_angle_atom_site_label_1
_geom_angle_atom_site_label_2
_geom_angle_atom_site_label_3
_geom_angle
_geom_angle_site_symmetry_1
_geom_angle_site_symmetry_3
O6 Eu01 O2 148.28(18) . .
O6 Eu01 O3 84.05(17) . .
O2 Eu01 O3 79.10(17) . .
O6 Eu01 O7 91.13(18) . 2_655
O2 Eu01 O7 85.76(17) . 2_655
O3 Eu01 O7 141.5(2) . 2_655
O6 Eu01 O5 134.25(17) . 5_666
O2 Eu01 O5 75.08(18) . 5_666
O3 Eu01 O5 133.00(18) . 5_666
O7 Eu01 O5 74.62(19) 2_655 5_666
O6 Eu01 O4 76.47(18) . 5_666
O2 Eu01 O4 124.41(16) . 5_666
O3 Eu01 O4 76.75(19) . 5_666
O7 Eu01 O4 139.00(17) 2_655 5_666
O5 Eu01 O4 86.41(19) 5_666 5_666
O6 Eu01 O8 68.9(2) . .
O2 Eu01 O8 80.4(2) . .
O3 Eu01 O8 72.0(2) . .
O7 Eu01 O8 70.7(2) 2_655 .
O5 Eu01 O8 138.6(2) 5_666 .
O4 Eu01 O8 135.0(2) 5_666 .
O6 Eu01 O1 69.31(15) . .
O2 Eu01 O1 138.92(13) . .
O3 Eu01 O1 136.40(14) . .
O7 Eu01 O1 74.94(16) 2_655 .
O5 Eu01 O1 65.04(14) 5_666 .
O4 Eu01 O1 64.09(16) 5_666 .
O8 Eu01 O1 124.2(2) . .
O6 Eu01 O2 121.83(17) . 5_666
O2 Eu01 O2 75.34(16) . 5_666
O3 Eu01 O2 66.86(18) . 5_666
O7 Eu01 O2 142.11(17) 2_655 5_666
O5 Eu01 O2 68.95(17) 5_666 5_666
O4 Eu01 O2 49.16(15) 5_666 5_666
O8 Eu01 O2 135.2(2) . 5_666
O1 Eu01 O2 98.19(17) . 5_666
O6 Eu01 C18 98.8(2) . 5_666
O2 Eu01 C18 100.70(18) . 5_666
O3 Eu01 C18 70.8(2) . 5_666
O7 Eu01 C18 147.3(2) 2_655 5_666
O5 Eu01 C18 76.24(19) 5_666 5_666
O4 Eu01 C18 23.81(18) 5_666 5_666
O8 Eu01 C18 141.8(2) . 5_666
O1 Eu01 C18 79.65(18) . 5_666
O2 Eu01 C18 25.37(16) 5_666 5_666
O6 Eu01 Eu01 148.54(13) . 5_666
O2 Eu01 Eu01 41.14(11) . 5_666
O3 Eu01 Eu01 67.84(12) . 5_666
O7 Eu01 Eu01 119.58(12) 2_655 5_666
O5 Eu01 Eu01 66.80(12) 5_666 5_666
O4 Eu01 Eu01 83.32(11) 5_666 5_666
O8 Eu01 Eu01 112.66(16) . 5_666
O1 Eu01 Eu01 122.34(13) . 5_666
O2 Eu01 Eu01 34.21(10) 5_666 5_666
C18 Eu01 Eu01 59.56(14) 5_666 5_666
O6 Eu01 H2 52.1 . .
O2 Eu01 H2 99.6 . .
O3 Eu01 H2 85.7 . .
O7 Eu01 H2 62.1 2_655 .
O5 Eu01 H2 136.7 5_666 .
O4 Eu01 H2 127.2 5_666 .
O8 Eu01 H2 21.8 . .
O1 Eu01 H2 102.5 . .
O2 Eu01 H2 152.6 5_666 .
C18 Eu01 H2 145.2 5_666 .
Eu01 Eu01 H2 134.5 5_666 .
Eu01 O1 Eu01 131.0(3) . 2_655
C18 O2 Eu01 167.3(5) . .
C18 O2 Eu01 87.9(4) . 5_666
Eu01 O2 Eu01 104.66(16) . 5_666
C1 O3 Eu01 137.8(4) . .
C18 O4 Eu01 102.4(4) . 5_666
C1 O5 Eu01 131.9(4) . 5_666
C6 O6 Eu01 152.0(5) . .
C6 O7 Eu01 138.3(5) . 2_655
O4 C18 O2 120.5(6) . .
O4 C18 C3 119.8(6) . .
O2 C18 C3 119.7(6) . .
O4 C18 Eu01 53.8(3) . 5_666
O2 C18 Eu01 66.8(4) . 5_666
C3 C18 Eu01 172.8(4) . 5_666
Eu01 O8 H1 113.0 . .
Eu01 O8 H2 55.3 . .
H1 O8 H2 109.6 . .
O5 C1 O3 125.4(5) . .
O5 C1 C7 118.2(4) . .
O3 C1 C7 116.4(4) . .
C2 C2 C17 118.4(8) 7_566 7_566
C2 C2 C8 118.9(6) 7_566 .
C17 C2 C8 122.5(7) 7_566 .
C8 C3 C16 119.9(7) . .
C8 C3 C18 121.2(5) . .
C16 C3 C18 118.9(7) . .
C14 C4 C4 119.2(5) . 2_755
C14 C4 C9 121.7(6) . 2_755
C4 C4 C9 119.1(5) 2_755 2_755
C10 C5 C7 120.0(5) . .
C10 C5 H3 120.0 . .
C7 C5 H3 120.0 . .
O6 C6 O7 125.1(6) . .
O6 C6 C12 116.8(6) . .
O7 C6 C12 118.0(6) . .
C13 C7 C5 120.7(6) . .
C13 C7 C1 120.9(6) . .
C5 C7 C1 118.3(5) . .
C3 C8 C2 121.3(6) . .
C3 C8 H4 119.4 . .
C2 C8 H4 119.4 . .
C12 C9 C4 120.4(6) . 2_755
C12 C9 H5 119.8 . .
C4 C9 H5 119.8 2_755 .
C5 C10 C15 120.9(7) . .
C5 C10 H6 119.6 . .
C15 C10 H6 119.6 . .
C14 C11 C12 120.6(7) . .
C14 C11 H7 119.7 . .
C12 C11 H7 119.7 . .
C9 C12 C11 120.8(7) . .
C9 C12 C6 120.9(7) . .
C11 C12 C6 118.1(6) . .
C7 C13 C15 120.6(7) . 2_756
C7 C13 H8 119.7 . .
C15 C13 H8 119.7 2_756 .
C11 C14 C4 119.9(6) . .
C11 C14 H9 120.1 . .
C4 C14 H9 120.1 . .
C10 C15 C13 122.3(7) . 2_756
C10 C15 C15 118.9(8) . 2_756
C13 C15 C15 118.8(8) 2_756 2_756
C17 C16 C3 119.2(11) . .
C17 C16 H10 120.4 . .
C3 C16 H10 120.4 . .
C16 C17 C2 122.0(12) . 7_566
C16 C17 H11 119.0 . .
C2 C17 H11 119.0 7_566 .

loop_
_geom_bond_atom_site_label_1
_geom_bond_atom_site_label_2
_geom_bond_distance
_geom_bond_site_symmetry_2
Eu01 O6 2.310(5) .
Eu01 O2 2.350(5) .
Eu01 O3 2.366(5) .
Eu01 O7 2.367(5) 2_655
Eu01 O5 2.428(5) 5_666
Eu01 O4 2.471(5) 5_666
Eu01 O8 2.508(7) .
Eu01 O1 2.592(3) .
Eu01 O2 2.750(5) 5_666
Eu01 C18 2.991(7) 5_666
Eu01 Eu01 4.0447(7) 5_666
Eu01 H2 2.1156 .
O2 C18 1.282(8) .
O3 C1 1.269(6) .
O4 C18 1.236(9) .
O5 C1 1.263(6) .
O6 C6 1.244(8) .
O7 C6 1.264(8) .
C18 C3 1.500(8) .
O8 H1 0.9355 .
O8 H2 0.9575 .
C1 C7 1.509(8) .
C2 C2 1.383(8) 7_566
C2 C17 1.401(14) 7_566
C2 C8 1.416(9) .
C3 C8 1.364(9) .
C3 C16 1.385(12) .
C4 C14 1.416(8) .
C4 C4 1.417(12) 2_755
C4 C9 1.428(8) 2_755
C5 C10 1.365(9) .
C5 C7 1.427(8) .
C5 H3 0.9300 .
C6 C12 1.506(9) .
C7 C13 1.353(10) .
C8 H4 0.9300 .
C9 C12 1.349(10) .
C9 H5 0.9300 .
C10 C15 1.411(10) .
C10 H6 0.9300 .
C11 C14 1.375(10) .
C11 C12 1.412(10) .
C11 H7 0.9300 .
C13 C15 1.423(10) 2_756
C13 H8 0.9300 .
C14 H9 0.9300 .
C15 C15 1.433(14) 2_756
C16 C17 1.372(17) .
C16 H10 0.9300 .
C17 H11 0.9300 .

loop_
_platon_squeeze_void_nr
_platon_squeeze_void_average_x
_platon_squeeze_void_average_y
_platon_squeeze_void_average_z
_platon_squeeze_void_volume
_platon_squeeze_void_count_electrons
_platon_squeeze_void_content
1 0.058 0.750 0.081 601 124 ' '
2 -0.053 0.250 0.139 601 124 ' '
